data_2210312
loop_
_publ_author_name
'Cer\'on, Margarita'
'Arroyo, Maribel'
'Bern\`es, Sylvain'

_publ_section_title
;Tetrakis(2,3,5,6-tetrafluorobenzenethiolato-\k<i>S</i>)(triphenylphosphine-\k<i>P</i>)osmium(IV)
 <i>n</i>-hexane hemisolvate
;
_journal_coeditor_code KP2044
_journal_issue 9
_journal_name_full 'Acta Crystallographica Section E'
_journal_page_first m2167
_journal_page_last m2169
_journal_paper_doi 10.1107/S1600536806029230
_journal_volume 62
_journal_year 2006
_chemical_formula_iupac '[Os (C6 H F4 S)4 (C18 H15 P1)] , 0.5C6 H14'
_chemical_formula_moiety 'C42 H19 F16 Os P S4 , 0.5C6 H14'
_chemical_formula_sum 'C45 H26 F16 Os P S4'
_chemical_formula_weight 1220.07
_chemical_name_systematic
;
Tetrakis(2,3,5,6-tetrafluorobenzenethiolato-\kS)(triphenylphosphine-
\kP)osmium(IV) n-hexane hemisolvate
;
_space_group_IT_number 2
_symmetry_cell_setting triclinic
_symmetry_space_group_name_Hall '-P 1'
_symmetry_space_group_name_H-M 'P -1'
_atom_sites_solution_hydrogens geom
_atom_sites_solution_primary direct
_atom_sites_solution_secondary difmap
_audit_creation_method SHELXTL-Plus
_cell_angle_alpha 89.20(2)
_cell_angle_beta 87.40(2)
_cell_angle_gamma 86.454(15)
_cell_formula_units_Z 2
_cell_length_a 12.209(3)
_cell_length_b 13.513(3)
_cell_length_c 13.865(3)
_cell_measurement_reflns_used 60
_cell_measurement_temperature 296.0(10)
_cell_measurement_theta_max 12.17
_cell_measurement_theta_min 3.79
_cell_volume 2280.6(9)
_computing_cell_refinement XSCANS
_computing_data_collection 'XSCANS (Siemens, 1996)'
_computing_data_reduction XSCANS
_computing_molecular_graphics
;
SHELXTL-Plus and MERCURY (Version 1.4.1; Macrae <i>et al.</i>,  2006)
;
_computing_publication_material SHELXTL-Plus
_computing_structure_refinement SHELXTL-Plus
_computing_structure_solution 'SHELXTL-Plus (Sheldrick, 1998)'
_diffrn_ambient_temperature 296.0(10)
_diffrn_measured_fraction_theta_full 0.999
_diffrn_measured_fraction_theta_max 0.999
_diffrn_measurement_device_type 'Bruker P4'
_diffrn_measurement_method \w
_diffrn_radiation_monochromator graphite
_diffrn_radiation_type MoK\a
_diffrn_radiation_wavelength 0.71073
_diffrn_reflns_av_R_equivalents 0.0423
_diffrn_reflns_av_sigmaI/netI 0.0639
_diffrn_reflns_limit_h_max 1
_diffrn_reflns_limit_h_min -14
_diffrn_reflns_limit_k_max 16
_diffrn_reflns_limit_k_min -16
_diffrn_reflns_limit_l_max 16
_diffrn_reflns_limit_l_min -16
_diffrn_reflns_number 8756
_diffrn_reflns_theta_full 25.00
_diffrn_reflns_theta_max 25.00
_diffrn_reflns_theta_min 2.10
_diffrn_standards_decay_% 28.1
_diffrn_standards_interval_count 97
_diffrn_standards_number 3
_exptl_absorpt_coefficient_mu 3.113
_exptl_absorpt_correction_T_max 0.778
_exptl_absorpt_correction_T_min 0.566
_exptl_absorpt_correction_type psi-scan
_exptl_absorpt_process_details '(XSCANS; Siemens, 1996)'
_exptl_crystal_colour 'dark red'
_exptl_crystal_density_diffrn 1.777
_exptl_crystal_density_method 'not measured'
_exptl_crystal_description plate
_exptl_crystal_F_000 1190
_exptl_crystal_size_max 0.60
_exptl_crystal_size_mid 0.22
_exptl_crystal_size_min 0.08
_refine_diff_density_max 2.475
_refine_diff_density_min -2.064
_refine_ls_extinction_method none
_refine_ls_goodness_of_fit_ref 1.045
_refine_ls_hydrogen_treatment constr
_refine_ls_matrix_type full
_refine_ls_number_parameters 597
_refine_ls_number_reflns 8033
_refine_ls_number_restraints 336
_refine_ls_restrained_S_all 1.032
_refine_ls_R_factor_all 0.0841
_refine_ls_R_factor_gt 0.0645
_refine_ls_shift/su_max 0.001
_refine_ls_shift/su_mean 0.000
_refine_ls_structure_factor_coef Fsqd
_refine_ls_weighting_details 'calc w = 1/[\s^2^(Fo^2^)+(0.1011P)^2^+7.7358P] where P=(Fo^2^+2Fc^2^)/3'
_refine_ls_weighting_scheme calc
_refine_ls_wR_factor_gt 0.1608
_refine_ls_wR_factor_ref 0.1740
_reflns_number_gt 6378
_reflns_number_total 8033
_reflns_threshold_expression I>2\s(I)
_cod_data_source_file kp2044.cif
_cod_data_source_block I
_cod_original_cell_volume 2280.5(9)
_cod_database_code 2210312
_cod_database_fobs_code 2210312

loop_
_symmetry_equiv_pos_as_xyz
'x, y, z'
'-x, -y, -z'

loop_
_atom_site_type_symbol
_atom_site_label
_atom_site_fract_x
_atom_site_fract_y
_atom_site_fract_z
_atom_site_U_iso_or_equiv
_atom_site_adp_type
_atom_site_calc_flag
_atom_site_refinement_flags
_atom_site_occupancy
_atom_site_disorder_assembly
_atom_site_disorder_group
Os Os1 0.33011(3) -0.17279(3) 0.76817(3) 0.04135(15) Uani d . 1 . .
S S1 0.3421(2) -0.35227(18) 0.77036(19) 0.0503(6) Uani d . 1 . .
S S2 0.3226(3) -0.15757(19) 0.92742(18) 0.0560(7) Uani d . 1 . .
S S3 0.4928(2) -0.17719(18) 0.68960(19) 0.0512(6) Uani d . 1 . .
S S4 0.1886(2) -0.14481(19) 0.6763(2) 0.0532(6) Uani d . 1 . .
P P1 0.3427(2) 0.00344(18) 0.76363(18) 0.0452(6) Uani d D 1 . .
C C1 0.4802(8) 0.0429(6) 0.7808(6) 0.055(3) Uani d D 1 . .
C C2 0.5484(8) -0.0078(7) 0.8441(7) 0.066(3) Uani d D 1 . .
H H2A 0.5243 -0.0626 0.8784 0.079 Uiso calc R 1 . .
C C3 0.6525(8) 0.0233(8) 0.8563(8) 0.074(3) Uani d D 1 . .
H H3A 0.6981 -0.0108 0.8991 0.089 Uiso calc R 1 . .
C C4 0.6892(10) 0.1029(9) 0.8066(9) 0.089(4) Uani d D 1 . .
H H4A 0.7596 0.1229 0.8153 0.106 Uiso calc R 1 . .
C C5 0.6226(10) 0.1534(10) 0.7442(10) 0.092(5) Uani d D 1 . .
H H5A 0.6480 0.2074 0.7095 0.111 Uiso calc R 1 . .
C C6 0.5185(8) 0.1249(8) 0.7324(8) 0.070(3) Uani d D 1 . .
H H6A 0.4729 0.1612 0.6912 0.084 Uiso calc R 1 . .
C C7 0.3064(8) 0.0634(6) 0.6492(6) 0.056(3) Uani d D 1 . .
C C8 0.3407(8) 0.0198(7) 0.5624(7) 0.066(3) Uani d D 1 . .
H H8A 0.3799 -0.0414 0.5622 0.079 Uiso calc R 1 . .
C C9 0.3169(9) 0.0666(9) 0.4761(7) 0.074(4) Uani d D 1 . .
H H9A 0.3402 0.0366 0.4181 0.089 Uiso calc R 1 . .
C C10 0.2599(10) 0.1559(9) 0.4751(9) 0.089(5) Uani d D 1 . .
H H10A 0.2446 0.1871 0.4166 0.106 Uiso calc R 1 . .
C C11 0.2251(11) 0.1999(9) 0.5597(9) 0.092(5) Uani d D 1 . .
H H11A 0.1849 0.2606 0.5587 0.110 Uiso calc R 1 . .
C C12 0.2489(9) 0.1551(7) 0.6474(8) 0.072(3) Uani d D 1 . .
H H12A 0.2264 0.1864 0.7049 0.086 Uiso calc R 1 . .
C C13 0.2530(8) 0.0670(6) 0.8538(7) 0.056(3) Uani d D 1 . .
C C14 0.1438(8) 0.0482(7) 0.8617(8) 0.078(4) Uani d D 1 . .
H H14A 0.1168 0.0019 0.8214 0.093 Uiso calc R 1 . .
C C15 0.0730(9) 0.0970(9) 0.9287(10) 0.098(5) Uani d D 1 . .
H H15A -0.0009 0.0835 0.9328 0.118 Uiso calc R 1 . .
C C16 0.1114(11) 0.1644(9) 0.9885(9) 0.092(5) Uani d D 1 . .
H H16A 0.0642 0.1964 1.0342 0.111 Uiso calc R 1 . .
C C17 0.2191(12) 0.1849(10) 0.9814(10) 0.099(5) Uani d D 1 . .
H H17A 0.2447 0.2313 1.0224 0.119 Uiso calc R 1 . .
C C18 0.2913(9) 0.1381(8) 0.9142(8) 0.074(3) Uani d D 1 . .
H H18A 0.3645 0.1537 0.9094 0.089 Uiso calc R 1 . .
C C19 0.2257(6) -0.4152(5) 0.8082(6) 0.046(2) Uani d D 1 . .
C C20 0.2260(7) -0.5159(6) 0.7876(6) 0.056(3) Uani d D 1 . .
C C21 0.1398(8) -0.5710(6) 0.8125(7) 0.068(3) Uani d D 1 . .
C C22 0.0452(8) -0.5312(6) 0.8585(8) 0.070(3) Uani d D 1 . .
H H22A -0.0146 -0.5689 0.8734 0.084 Uiso calc R 1 . .
C C23 0.0443(7) -0.4331(7) 0.8808(7) 0.060(3) Uani d D 1 . .
C C24 0.1310(6) -0.3767(5) 0.8562(6) 0.044(2) Uani d D 1 . .
F F20 0.3148(6) -0.5604(4) 0.7419(5) 0.079(2) Uani d D 1 . .
F F21 0.1446(8) -0.6678(5) 0.7875(8) 0.116(3) Uani d D 1 . .
F F23 -0.0482(5) -0.3876(5) 0.9223(6) 0.086(2) Uani d D 1 . .
F F24 0.1191(5) -0.2789(4) 0.8763(4) 0.0575(15) Uani d D 1 . .
C C25 0.3557(7) -0.2682(7) 0.9925(6) 0.059(3) Uani d D 1 . .
C C26 0.4638(8) -0.3062(7) 0.9930(7) 0.069(3) Uani d D 1 . .
C C27 0.4955(8) -0.3827(8) 1.0532(8) 0.089(4) Uani d D 1 . .
C C28 0.4233(9) -0.4249(10) 1.1155(10) 0.107(6) Uani d D 1 . .
H H28A 0.4461 -0.4756 1.1575 0.129 Uiso calc R 1 . .
C C29 0.3163(9) -0.3905(10) 1.1147(10) 0.104(6) Uani d D 1 . .
C C30 0.2832(8) -0.3117(8) 1.0563(8) 0.077(4) Uani d D 1 . .
F F26 0.5408(6) -0.2666(6) 0.9352(5) 0.084(2) Uani d D 1 . .
F F27 0.6037(7) -0.4136(8) 1.0520(7) 0.124(3) Uani d D 1 . .
F F29 0.2389(9) -0.4314(10) 1.1744(8) 0.165(5) Uani d D 1 . .
F F30 0.1768(6) -0.2769(7) 1.0631(6) 0.100(3) Uani d D 1 . .
C C31 0.5257(6) -0.2872(6) 0.6229(5) 0.048(2) Uani d D 1 . .
C C32 0.4987(6) -0.2887(6) 0.5274(6) 0.051(2) Uani d D 1 . .
C C33 0.5406(8) -0.3627(7) 0.4673(6) 0.065(3) Uani d D 1 . .
C C34 0.6110(8) -0.4373(7) 0.4991(6) 0.067(3) Uani d D 1 . .
H H34A 0.6406 -0.4863 0.4575 0.081 Uiso calc R 1 . .
C C35 0.6366(8) -0.4375(7) 0.5935(7) 0.063(3) Uani d D 1 . .
C C36 0.5946(7) -0.3638(6) 0.6546(6) 0.054(3) Uani d D 1 . .
F F32 0.4319(6) -0.2164(5) 0.4912(4) 0.0712(18) Uani d D 1 . .
F F33 0.5097(7) -0.3625(6) 0.3751(5) 0.087(2) Uani d D 1 . .
F F35 0.7058(6) -0.5103(5) 0.6284(6) 0.090(2) Uani d D 1 . .
F F36 0.6229(5) -0.3666(5) 0.7472(4) 0.0709(18) Uani d D 1 . .
C C37 0.1084(7) -0.2467(6) 0.6590(7) 0.056(3) Uani d D 1 . .
C C38 0.1429(7) -0.3297(7) 0.6057(6) 0.065(3) Uani d D 1 . .
C C39 0.0755(9) -0.4055(8) 0.5948(8) 0.086(4) Uani d D 1 . .
C C40 -0.0278(8) -0.4027(8) 0.6366(9) 0.092(5) Uani d D 1 . .
H H40A -0.0722 -0.4556 0.6309 0.110 Uiso calc R 1 . .
C C41 -0.0644(8) -0.3200(8) 0.6871(9) 0.081(4) Uani d D 1 . .
C C42 0.0023(7) -0.2435(7) 0.6983(8) 0.069(3) Uani d D 1 . .
F F38 0.2418(6) -0.3349(6) 0.5596(5) 0.085(2) Uani d D 1 . .
F F39 0.1150(8) -0.4882(6) 0.5466(7) 0.120(3) Uani d D 1 . .
F F41 -0.1679(6) -0.3120(8) 0.7274(7) 0.122(3) Uani d D 1 . .
F F42 -0.0365(5) -0.1653(5) 0.7525(6) 0.086(2) Uani d D 1 . .
C C101 1.074(8) -0.160(3) 0.349(5) 0.34(7) Uiso d PD 0.50 A 1
H H10B 1.1071 -0.1668 0.2851 0.515 Uiso calc PR 0.50 A 1
H H10C 1.0062 -0.1924 0.3528 0.515 Uiso calc PR 0.50 A 1
H H10D 1.1229 -0.1891 0.3950 0.515 Uiso calc PR 0.50 A 1
C C102 1.051(3) -0.048(2) 0.3714(13) 0.093(9) Uiso d PD 0.50 A 1
H H10E 1.1186 -0.0150 0.3742 0.112 Uiso calc PR 0.50 A 1
H H10F 1.0064 -0.0157 0.3222 0.112 Uiso calc PR 0.50 A 1
C C201 1.070(4) -0.202(3) 0.377(4) 0.161(19) Uiso d PD 0.50 A 2
H H20A 1.1391 -0.2321 0.3548 0.241 Uiso calc PR 0.50 A 2
H H20B 1.0240 -0.1886 0.3231 0.241 Uiso calc PR 0.50 A 2
H H20C 1.0341 -0.2456 0.4219 0.241 Uiso calc PR 0.50 A 2
C C202 1.088(2) -0.104(2) 0.427(3) 0.114(11) Uiso d PD 0.50 A 2
H H20D 1.1376 -0.1189 0.4788 0.137 Uiso calc PR 0.50 A 2
H H20E 1.1247 -0.0617 0.3810 0.137 Uiso calc PR 0.50 A 2
C C103 0.9876(14) -0.0449(13) 0.4702(14) 0.266(19) Uiso d D 1 . .
H H10G 0.9093 -0.0432 0.4603 0.319 Uiso calc R 1 A 1
H H10H 1.0071 -0.1050 0.5062 0.319 Uiso calc R 1 A 1

loop_
_atom_site_aniso_label
_atom_site_aniso_U_11
_atom_site_aniso_U_22
_atom_site_aniso_U_33
_atom_site_aniso_U_12
_atom_site_aniso_U_13
_atom_site_aniso_U_23
Os1 0.0511(2) 0.0332(2) 0.0378(2) 0.00230(14) 0.01119(15) 0.00072(14)
S1 0.0550(14) 0.0356(13) 0.0581(15) 0.0014(10) 0.0161(12) -0.0015(11)
S2 0.0861(19) 0.0435(14) 0.0375(13) -0.0046(13) 0.0092(12) -0.0002(11)
S3 0.0582(14) 0.0424(13) 0.0508(14) -0.0009(11) 0.0180(11) 0.0002(11)
S4 0.0597(15) 0.0417(14) 0.0571(16) 0.0043(11) -0.0004(12) 0.0032(11)
P1 0.0599(15) 0.0366(13) 0.0378(13) -0.0014(11) 0.0094(11) -0.0016(10)
C1 0.068(6) 0.042(6) 0.053(6) 0.006(5) 0.014(5) -0.009(5)
C2 0.081(8) 0.059(7) 0.058(7) -0.012(6) -0.003(6) 0.009(6)
C3 0.078(8) 0.068(8) 0.078(9) -0.012(7) -0.015(7) -0.012(7)
C4 0.083(9) 0.098(11) 0.089(10) -0.038(8) -0.003(8) 0.011(9)
C5 0.106(11) 0.097(11) 0.079(9) -0.053(9) -0.003(8) 0.015(8)
C6 0.084(8) 0.058(7) 0.069(8) -0.022(6) 0.002(6) 0.013(6)
C7 0.067(6) 0.043(6) 0.056(6) 0.009(5) 0.014(5) 0.014(5)
C8 0.078(7) 0.049(6) 0.067(7) 0.008(5) 0.015(6) 0.017(6)
C9 0.080(8) 0.091(10) 0.051(7) -0.022(7) 0.006(6) 0.019(6)
C10 0.081(9) 0.094(11) 0.090(11) -0.009(8) -0.013(8) 0.052(9)
C11 0.104(11) 0.073(9) 0.092(11) 0.025(8) 0.012(9) 0.031(8)
C12 0.082(8) 0.054(7) 0.075(8) 0.016(6) 0.009(6) 0.012(6)
C13 0.074(7) 0.037(5) 0.055(6) 0.005(5) 0.015(5) -0.006(5)
C14 0.077(8) 0.072(8) 0.083(9) -0.007(6) 0.020(7) -0.029(7)
C15 0.098(10) 0.070(9) 0.119(13) 0.013(8) 0.053(9) -0.001(9)
C16 0.119(12) 0.065(9) 0.085(10) 0.031(8) 0.040(9) -0.015(7)
C17 0.121(13) 0.077(10) 0.096(11) 0.023(9) 0.008(10) -0.033(8)
C18 0.099(9) 0.055(7) 0.066(8) 0.004(6) 0.010(7) -0.016(6)
C19 0.055(5) 0.031(5) 0.049(6) 0.006(4) 0.001(4) 0.000(4)
C20 0.070(7) 0.048(6) 0.048(6) 0.004(5) 0.013(5) -0.006(5)
C21 0.098(9) 0.030(6) 0.076(8) -0.010(6) 0.003(7) -0.003(5)
C22 0.079(8) 0.052(7) 0.079(8) -0.020(6) 0.017(7) -0.001(6)
C23 0.061(6) 0.068(7) 0.049(6) -0.012(5) 0.020(5) -0.008(5)
C24 0.062(6) 0.031(5) 0.040(5) 0.001(4) 0.008(4) -0.004(4)
F20 0.096(5) 0.045(4) 0.093(5) 0.013(3) 0.029(4) -0.018(3)
F21 0.137(8) 0.039(4) 0.171(9) -0.011(4) 0.025(7) -0.013(5)
F23 0.074(4) 0.083(5) 0.097(5) -0.005(4) 0.038(4) -0.014(4)
F24 0.067(4) 0.047(3) 0.058(4) 0.002(3) 0.015(3) -0.014(3)
C25 0.080(8) 0.057(7) 0.040(6) -0.011(6) 0.001(5) -0.002(5)
C26 0.088(9) 0.065(8) 0.056(7) -0.009(7) -0.013(6) 0.008(6)
C27 0.089(10) 0.078(9) 0.100(11) 0.011(8) -0.022(8) 0.015(8)
C28 0.131(14) 0.087(11) 0.104(12) -0.007(10) -0.020(11) 0.055(10)
C29 0.115(12) 0.114(13) 0.087(10) -0.043(10) -0.009(9) 0.056(10)
C30 0.098(10) 0.081(9) 0.053(7) -0.028(8) 0.000(7) 0.018(6)
F26 0.080(5) 0.092(5) 0.079(5) 0.002(4) 0.005(4) 0.016(4)
F27 0.130(8) 0.125(8) 0.114(7) 0.030(6) -0.023(6) 0.027(6)
F29 0.172(10) 0.204(12) 0.125(8) -0.070(9) -0.007(7) 0.115(9)
F30 0.092(6) 0.136(8) 0.072(5) -0.023(5) 0.009(4) 0.032(5)
C31 0.047(5) 0.043(5) 0.051(6) 0.005(4) 0.024(4) 0.006(4)
C32 0.059(6) 0.040(5) 0.052(6) 0.012(5) 0.013(5) 0.003(4)
C33 0.074(7) 0.062(7) 0.057(7) 0.004(6) 0.016(6) 0.002(6)
C34 0.073(7) 0.052(7) 0.073(8) 0.016(6) 0.020(6) -0.009(6)
C35 0.064(7) 0.045(6) 0.077(8) 0.007(5) 0.005(6) 0.005(6)
C36 0.052(5) 0.058(6) 0.048(6) 0.006(5) 0.012(5) 0.011(5)
F32 0.093(5) 0.065(4) 0.051(4) 0.024(3) 0.006(3) 0.004(3)
F33 0.118(6) 0.083(5) 0.056(4) 0.019(4) 0.010(4) -0.011(4)
F35 0.093(5) 0.066(4) 0.106(6) 0.037(4) 0.003(4) 0.007(4)
F36 0.069(4) 0.073(4) 0.068(4) 0.009(3) 0.004(3) 0.017(3)
C37 0.064(6) 0.047(6) 0.057(6) -0.004(5) -0.007(5) -0.003(5)
C38 0.070(7) 0.067(8) 0.057(7) -0.002(6) -0.001(6) -0.008(6)
C39 0.093(10) 0.091(11) 0.077(9) -0.008(8) -0.022(8) -0.015(8)
C40 0.103(11) 0.077(10) 0.102(11) -0.041(9) -0.027(9) -0.009(8)
C41 0.063(7) 0.092(10) 0.089(10) -0.013(7) -0.014(7) 0.023(8)
C42 0.070(7) 0.062(8) 0.072(8) 0.009(6) 0.005(6) 0.008(6)
F38 0.086(5) 0.094(6) 0.074(5) 0.002(4) 0.007(4) -0.027(4)
F39 0.156(9) 0.092(6) 0.113(7) -0.014(6) -0.009(6) -0.048(5)
F41 0.060(5) 0.163(9) 0.144(8) -0.030(5) 0.003(5) 0.029(7)
F42 0.062(4) 0.087(5) 0.103(6) 0.017(4) 0.010(4) 0.004(4)

loop_
_atom_type_symbol
_atom_type_description
_atom_type_scat_dispersion_real
_atom_type_scat_dispersion_imag
_atom_type_scat_source
C C 0.0033 0.0016 'International Tables Vol C Tables 4.2.6.8 and 6.1.1.4'
H H 0.0000 0.0000 'International Tables Vol C Tables 4.2.6.8 and 6.1.1.4'
F F 0.0171 0.0103 'International Tables Vol C Tables 4.2.6.8 and 6.1.1.4'
P P 0.1023 0.0942 'International Tables Vol C Tables 4.2.6.8 and 6.1.1.4'
S S 0.1246 0.1234 'International Tables Vol C Tables 4.2.6.8 and 6.1.1.4'
Os Os -1.2165 7.6030 'International Tables Vol C Tables 4.2.6.8 and 6.1.1.4'

loop_
_geom_angle_atom_site_label_1
_geom_angle_atom_site_label_2
_geom_angle_atom_site_label_3
_geom_angle_site_symmetry_1
_geom_angle_site_symmetry_3
_geom_angle
_geom_angle_publ_flag
S4 Os1 S2 . . 124.39(11) yes
S4 Os1 S3 . . 114.73(10) yes
S2 Os1 S3 . . 118.87(11) yes
S4 Os1 P1 . . 85.47(10) yes
S2 Os1 P1 . . 85.53(9) yes
S3 Os1 P1 . . 84.86(9) yes
S4 Os1 S1 . . 99.87(10) yes
S2 Os1 S1 . . 95.23(10) yes
S3 Os1 S1 . . 88.55(9) yes
P1 Os1 S1 . . 172.84(9) yes
C19 S1 Os1 . . 119.0(2) ?
C25 S2 Os1 . . 114.9(3) ?
C31 S3 Os1 . . 114.4(3) ?
C37 S4 Os1 . . 115.9(3) ?
C13 P1 C1 . . 106.4(4) ?
C13 P1 C7 . . 104.5(4) ?
C1 P1 C7 . . 103.1(4) ?
C13 P1 Os1 . . 113.0(3) ?
C1 P1 Os1 . . 114.0(3) ?
C7 P1 Os1 . . 114.8(3) ?
C6 C1 C2 . . 118.4(9) ?
C6 C1 P1 . . 121.1(7) ?
C2 C1 P1 . . 120.5(7) ?
C3 C2 C1 . . 119.7(8) ?
C3 C2 H2A . . 120.1 ?
C1 C2 H2A . . 120.1 ?
C4 C3 C2 . . 121.0(9) ?
C4 C3 H3A . . 119.5 ?
C2 C3 H3A . . 119.5 ?
C3 C4 C5 . . 119.8(10) ?
C3 C4 H4A . . 120.1 ?
C5 C4 H4A . . 120.1 ?
C4 C5 C6 . . 120.2(9) ?
C4 C5 H5A . . 119.9 ?
C6 C5 H5A . . 119.9 ?
C5 C6 C1 . . 120.9(9) ?
C5 C6 H6A . . 119.5 ?
C1 C6 H6A . . 119.5 ?
C8 C7 C12 . . 118.6(8) ?
C8 C7 P1 . . 120.3(6) ?
C12 C7 P1 . . 121.1(7) ?
C9 C8 C7 . . 120.4(8) ?
C9 C8 H8A . . 119.8 ?
C7 C8 H8A . . 119.8 ?
C10 C9 C8 . . 120.5(9) ?
C10 C9 H9A . . 119.7 ?
C8 C9 H9A . . 119.7 ?
C9 C10 C11 . . 120.0(10) ?
C9 C10 H10A . . 120.0 ?
C11 C10 H10A . . 120.0 ?
C10 C11 C12 . . 120.6(9) ?
C10 C11 H11A . . 119.7 ?
C12 C11 H11A . . 119.7 ?
C11 C12 C7 . . 119.8(9) ?
C11 C12 H12A . . 120.1 ?
C7 C12 H12A . . 120.1 ?
C14 C13 C18 . . 118.3(8) ?
C14 C13 P1 . . 120.0(7) ?
C18 C13 P1 . . 121.7(7) ?
C13 C14 C15 . . 121.2(9) ?
C13 C14 H14A . . 119.4 ?
C15 C14 H14A . . 119.4 ?
C16 C15 C14 . . 120.0(10) ?
C16 C15 H15A . . 120.0 ?
C14 C15 H15A . . 120.0 ?
C17 C16 C15 . . 119.8(10) ?
C17 C16 H16A . . 120.1 ?
C15 C16 H16A . . 120.1 ?
C16 C17 C18 . . 121.3(10) ?
C16 C17 H17A . . 119.4 ?
C18 C17 H17A . . 119.4 ?
C17 C18 C13 . . 119.3(9) ?
C17 C18 H18A . . 120.3 ?
C13 C18 H18A . . 120.3 ?
C24 C19 C20 . . 114.6(7) ?
C24 C19 S1 . . 127.8(6) ?
C20 C19 S1 . . 117.6(5) ?
F20 C20 C21 . . 118.5(7) ?
F20 C20 C19 . . 119.2(7) ?
C21 C20 C19 . . 122.3(7) ?
F21 C21 C20 . . 119.0(8) ?
F21 C21 C22 . . 118.5(8) ?
C20 C21 C22 . . 122.4(7) ?
C23 C22 C21 . . 116.0(8) ?
C23 C22 H22A . . 122.0 ?
C21 C22 H22A . . 122.0 ?
F23 C23 C22 . . 119.3(7) ?
F23 C23 C24 . . 118.5(7) ?
C22 C23 C24 . . 122.0(7) ?
F24 C24 C23 . . 117.3(7) ?
F24 C24 C19 . . 120.0(7) ?
C23 C24 C19 . . 122.6(7) ?
C30 C25 C26 . . 115.9(8) ?
C30 C25 S2 . . 123.4(7) ?
C26 C25 S2 . . 119.8(6) ?
F26 C26 C27 . . 118.2(8) ?
F26 C26 C25 . . 120.1(8) ?
C27 C26 C25 . . 121.7(8) ?
C28 C27 F27 . . 119.9(9) ?
C28 C27 C26 . . 121.8(9) ?
F27 C27 C26 . . 118.2(9) ?
C27 C28 C29 . . 117.6(9) ?
C27 C28 H28A . . 121.2 ?
C29 C28 H28A . . 121.2 ?
C28 C29 F29 . . 120.5(9) ?
C28 C29 C30 . . 121.4(8) ?
F29 C29 C30 . . 118.1(9) ?
F30 C30 C25 . . 119.9(8) ?
F30 C30 C29 . . 118.5(8) ?
C25 C30 C29 . . 121.6(8) ?
C36 C31 C32 . . 116.9(7) ?
C36 C31 S3 . . 123.4(6) ?
C32 C31 S3 . . 118.4(5) ?
F32 C32 C33 . . 118.7(7) ?
F32 C32 C31 . . 120.3(7) ?
C33 C32 C31 . . 121.0(7) ?
F33 C33 C34 . . 119.5(8) ?
F33 C33 C32 . . 118.9(8) ?
C34 C33 C32 . . 121.5(8) ?
C35 C34 C33 . . 117.9(8) ?
C35 C34 H34A . . 121.0 ?
C33 C34 H34A . . 121.0 ?
F35 C35 C34 . . 120.0(8) ?
F35 C35 C36 . . 119.0(8) ?
C34 C35 C36 . . 121.0(7) ?
F36 C36 C31 . . 119.5(7) ?
F36 C36 C35 . . 119.0(7) ?
C31 C36 C35 . . 121.6(7) ?
C42 C37 C38 . . 116.7(8) ?
C42 C37 S4 . . 118.7(6) ?
C38 C37 S4 . . 124.6(6) ?
F38 C38 C39 . . 118.5(8) ?
F38 C38 C37 . . 120.2(8) ?
C39 C38 C37 . . 121.2(8) ?
F39 C39 C40 . . 119.3(9) ?
F39 C39 C38 . . 119.3(9) ?
C40 C39 C38 . . 121.3(8) ?
C39 C40 C41 . . 118.3(9) ?
C39 C40 H40A . . 120.9 ?
C41 C40 H40A . . 120.9 ?
F41 C41 C40 . . 120.7(9) ?
F41 C41 C42 . . 118.4(9) ?
C40 C41 C42 . . 120.9(8) ?
F42 C42 C41 . . 118.5(8) ?
F42 C42 C37 . . 119.9(8) ?
C41 C42 C37 . . 121.5(8) ?
C102 C101 H10B . . 109.5 ?
C102 C101 H10C . . 109.5 ?
H10B C101 H10C . . 109.5 ?
C102 C101 H10D . . 109.5 ?
H10B C101 H10D . . 109.5 ?
H10C C101 H10D . . 109.5 ?
C103 C102 C101 . . 105.4(14) ?
C103 C102 H10E . . 110.7 ?
C101 C102 H10E . . 110.7 ?
C103 C102 H10F . . 110.7 ?
C101 C102 H10F . . 110.7 ?
H10E C102 H10F . . 108.8 ?
C202 C201 H20A . . 109.5 ?
C202 C201 H20B . . 109.5 ?
H20A C201 H20B . . 109.5 ?
C202 C201 H20C . . 109.5 ?
H20A C201 H20C . . 109.5 ?
H20B C201 H20C . . 109.5 ?
C103 C202 C201 . . 118.0(15) ?
C103 C202 H20D . . 107.8 ?
C201 C202 H20D . . 107.8 ?
C103 C202 H20E . . 107.8 ?
C201 C202 H20E . . 107.8 ?
H20D C202 H20E . . 107.1 ?
C202 C103 C103 . 2_756 115.3(15) ?
C103 C103 C102 2_756 . 112.6(15) ?
C103 C103 H10G 2_756 . 109.1 ?
C102 C103 H10G . . 109.1 ?
C103 C103 H10H 2_756 . 109.1 ?
C102 C103 H10H . . 109.1 ?
H10G C103 H10H . . 107.8 ?

loop_
_geom_bond_atom_site_label_1
_geom_bond_atom_site_label_2
_geom_bond_site_symmetry_2
_geom_bond_distance
_geom_bond_publ_flag
Os1 S4 . 2.204(3) yes
Os1 S2 . 2.218(3) yes
Os1 S3 . 2.219(2) yes
Os1 P1 . 2.396(3) yes
Os1 S1 . 2.420(2) yes
S1 C19 . 1.757(8) ?
S2 C25 . 1.770(9) ?
S3 C31 . 1.777(9) ?
S4 C37 . 1.763(9) ?
P1 C13 . 1.813(9) ?
P1 C1 . 1.819(10) ?
P1 C7 . 1.831(9) ?
C1 C6 . 1.383(10) ?
C1 C2 . 1.383(11) ?
C2 C3 . 1.380(11) ?
C2 H2A . 0.9300 ?
C3 C4 . 1.358(12) ?
C3 H3A . 0.9300 ?
C4 C5 . 1.362(12) ?
C4 H4A . 0.9300 ?
C5 C6 . 1.368(12) ?
C5 H5A . 0.9300 ?
C6 H6A . 0.9300 ?
C7 C8 . 1.384(11) ?
C7 C12 . 1.386(10) ?
C8 C9 . 1.380(11) ?
C8 H8A . 0.9300 ?
C9 C10 . 1.355(12) ?
C9 H9A . 0.9300 ?
C10 C11 . 1.363(12) ?
C10 H10A . 0.9300 ?
C11 C12 . 1.385(12) ?
C11 H11A . 0.9300 ?
C12 H12A . 0.9300 ?
C13 C14 . 1.372(11) ?
C13 C18 . 1.398(11) ?
C14 C15 . 1.385(11) ?
C14 H14A . 0.9300 ?
C15 C16 . 1.359(12) ?
C15 H15A . 0.9300 ?
C16 C17 . 1.358(12) ?
C16 H16A . 0.9300 ?
C17 C18 . 1.385(12) ?
C17 H17A . 0.9300 ?
C18 H18A . 0.9300 ?
C19 C24 . 1.385(9) ?
C19 C20 . 1.393(9) ?
C20 F20 . 1.344(9) ?
C20 C21 . 1.356(10) ?
C21 F21 . 1.355(10) ?
C21 C22 . 1.376(10) ?
C22 C23 . 1.365(10) ?
C22 H22A . 0.9300 ?
C23 F23 . 1.361(9) ?
C23 C24 . 1.369(10) ?
C24 F24 . 1.352(8) ?
C25 C30 . 1.374(10) ?
C25 C26 . 1.387(10) ?
C26 F26 . 1.340(10) ?
C26 C27 . 1.368(10) ?
C27 C28 . 1.352(11) ?
C27 F27 . 1.360(11) ?
C28 C29 . 1.360(11) ?
C28 H28A . 0.9300 ?
C29 F29 . 1.365(11) ?
C29 C30 . 1.381(11) ?
C30 F30 . 1.354(10) ?
C31 C36 . 1.373(9) ?
C31 C32 . 1.381(9) ?
C32 F32 . 1.341(9) ?
C32 C33 . 1.370(10) ?
C33 F33 . 1.349(10) ?
C33 C34 . 1.365(10) ?
C34 C35 . 1.359(10) ?
C34 H34A . 0.9300 ?
C35 F35 . 1.355(9) ?
C35 C36 . 1.376(10) ?
C36 F36 . 1.344(9) ?
C37 C42 . 1.382(10) ?
C37 C38 . 1.385(10) ?
C38 F38 . 1.338(10) ?
C38 C39 . 1.368(11) ?
C39 F39 . 1.361(11) ?
C39 C40 . 1.363(11) ?
C40 C41 . 1.368(11) ?
C40 H40A . 0.9300 ?
C41 F41 . 1.356(10) ?
C41 C42 . 1.369(11) ?
C42 F42 . 1.355(10) ?
C101 C102 . 1.553(10) ?
C101 H10B . 0.9600 ?
C101 H10C . 0.9600 ?
C101 H10D . 0.9600 ?
C102 C103 . 1.541(10) ?
C102 H10E . 0.9700 ?
C102 H10F . 0.9700 ?
C201 C202 . 1.533(10) ?
C201 H20A . 0.9600 ?
C201 H20B . 0.9600 ?
C201 H20C . 0.9600 ?
C202 C103 . 1.521(10) ?
C202 H20D . 0.9700 ?
C202 H20E . 0.9700 ?
C103 C103 2_756 1.530(10) ?
C103 H10G . 0.9700 ?
C103 H10H . 0.9700 ?

loop_
_geom_torsion_atom_site_label_1
_geom_torsion_atom_site_label_2
_geom_torsion_atom_site_label_3
_geom_torsion_atom_site_label_4
_geom_torsion_site_symmetry_4
_geom_torsion
S4 Os1 S1 C19 . -55.2(4)
S2 Os1 S1 C19 . 71.0(4)
S3 Os1 S1 C19 . -170.1(4)
S4 Os1 S2 C25 . 118.2(3)
S3 Os1 S2 C25 . -78.8(3)
P1 Os1 S2 C25 . -160.4(3)
S1 Os1 S2 C25 . 12.4(3)
S4 Os1 S3 C31 . -75.0(3)
S2 Os1 S3 C31 . 120.4(3)
P1 Os1 S3 C31 . -157.6(3)
S1 Os1 S3 C31 . 25.2(3)
S2 Os1 S4 C37 . -88.0(3)
S3 Os1 S4 C37 . 108.3(3)
P1 Os1 S4 C37 . -169.5(3)
S1 Os1 S4 C37 . 15.4(3)
S4 Os1 P1 C13 . 84.7(4)
S2 Os1 P1 C13 . -40.4(4)
S3 Os1 P1 C13 . -160.0(4)
S4 Os1 P1 C1 . -153.6(3)
S2 Os1 P1 C1 . 81.3(3)
S3 Os1 P1 C1 . -38.3(3)
S4 Os1 P1 C7 . -35.0(3)
S2 Os1 P1 C7 . -160.1(3)
S3 Os1 P1 C7 . 80.4(3)
C13 P1 C1 C6 . -90.3(9)
C7 P1 C1 C6 . 19.3(9)
Os1 P1 C1 C6 . 144.4(7)
C13 P1 C1 C2 . 88.6(7)
C7 P1 C1 C2 . -161.7(6)
Os1 P1 C1 C2 . -36.6(7)
C6 C1 C2 C3 . -1.0(9)
P1 C1 C2 C3 . -180.0(7)
C1 C2 C3 C4 . -0.2(10)
C2 C3 C4 C5 . 0.3(18)
C3 C4 C5 C6 . 1(2)
C4 C5 C6 C1 . -2(2)
C2 C1 C6 C5 . 2.1(15)
P1 C1 C6 C5 . -178.8(10)
C13 P1 C7 C8 . -165.5(6)
C1 P1 C7 C8 . 83.4(7)
Os1 P1 C7 C8 . -41.1(7)
C13 P1 C7 C12 . 17.6(10)
C1 P1 C7 C12 . -93.5(9)
Os1 P1 C7 C12 . 141.9(8)
C12 C7 C8 C9 . -0.6(9)
P1 C7 C8 C9 . -177.6(7)
C7 C8 C9 C10 . 0.1(10)
C8 C9 C10 C11 . -0.3(17)
C9 C10 C11 C12 . 1(2)
C10 C11 C12 C7 . -2(2)
C8 C7 C12 C11 . 1.3(15)
P1 C7 C12 C11 . 178.3(10)
C1 P1 C13 C14 . -176.9(7)
C7 P1 C13 C14 . 74.5(7)
Os1 P1 C13 C14 . -51.0(7)
C1 P1 C13 C18 . 5.3(9)
C7 P1 C13 C18 . -103.4(9)
Os1 P1 C13 C18 . 131.2(8)
C18 C13 C14 C15 . -1.0(9)
P1 C13 C14 C15 . -178.9(8)
C13 C14 C15 C16 . -0.4(10)
C14 C15 C16 C17 . 1.0(18)
C15 C16 C17 C18 . 0(2)
C16 C17 C18 C13 . -1(2)
C14 C13 C18 C17 . 1.7(15)
P1 C13 C18 C17 . 179.6(10)
Os1 S1 C19 C24 . -14.2(10)
Os1 S1 C19 C20 . 165.2(5)
C24 C19 C20 F20 . -179.4(9)
S1 C19 C20 F20 . 1.2(10)
C24 C19 C20 C21 . 0.3(8)
S1 C19 C20 C21 . -179.2(7)
F20 C20 C21 F21 . -2.3(12)
C19 C20 C21 F21 . 178.0(10)
F20 C20 C21 C22 . -179.2(11)
C19 C20 C21 C22 . 1.1(10)
F21 C21 C22 C23 . -179.1(11)
C20 C21 C22 C23 . -2.2(15)
C21 C22 C23 F23 . 177.0(10)
C21 C22 C23 C24 . 2.0(17)
F23 C23 C24 F24 . 0.9(14)
C22 C23 C24 F24 . 175.9(10)
F23 C23 C24 C19 . -175.8(9)
C22 C23 C24 C19 . -0.7(16)
C20 C19 C24 F24 . -177.0(8)
S1 C19 C24 F24 . 2.4(13)
C20 C19 C24 C23 . -0.5(13)
S1 C19 C24 C23 . 178.9(8)
Os1 S2 C25 C30 . -118.2(8)
Os1 S2 C25 C26 . 72.7(7)
C30 C25 C26 F26 . -178.1(10)
S2 C25 C26 F26 . -8.2(11)
C30 C25 C26 C27 . 0.4(9)
S2 C25 C26 C27 . 170.3(8)
F26 C26 C27 C28 . 178.2(13)
C25 C26 C27 C28 . -0.3(11)
F26 C26 C27 F27 . 0.8(12)
C25 C26 C27 F27 . -177.7(12)
F27 C27 C28 C29 . 179.2(14)
C26 C27 C28 C29 . 2(2)
C27 C28 C29 F29 . 178.6(14)
C27 C28 C29 C30 . -4(2)
C26 C25 C30 F30 . 177.7(10)
S2 C25 C30 F30 . 8.2(16)
C26 C25 C30 C29 . -2.1(16)
S2 C25 C30 C29 . -171.6(11)
C28 C29 C30 F30 . -176.0(14)
F29 C29 C30 F30 . 2(2)
C28 C29 C30 C25 . 4(2)
F29 C29 C30 C25 . -178.3(13)
Os1 S3 C31 C36 . -101.0(7)
Os1 S3 C31 C32 . 91.9(5)
C36 C31 C32 F32 . -180.0(9)
S3 C31 C32 F32 . -12.1(9)
C36 C31 C32 C33 . -0.9(8)
S3 C31 C32 C33 . 166.9(7)
F32 C32 C33 F33 . -2.6(10)
C31 C32 C33 F33 . 178.3(9)
F32 C32 C33 C34 . 178.5(10)
C31 C32 C33 C34 . -0.6(9)
F33 C33 C34 C35 . -177.1(10)
C32 C33 C34 C35 . 1.7(14)
C33 C34 C35 F35 . 179.7(10)
C33 C34 C35 C36 . -1.4(16)
C32 C31 C36 F36 . -179.4(8)
S3 C31 C36 F36 . 13.4(12)
C32 C31 C36 C35 . 1.2(13)
S3 C31 C36 C35 . -166.0(8)
F35 C35 C36 F36 . -0.5(15)
C34 C35 C36 F36 . -179.4(10)
F35 C35 C36 C31 . 178.8(9)
C34 C35 C36 C31 . -0.1(16)
Os1 S4 C37 C42 . 112.6(8)
Os1 S4 C37 C38 . -69.6(8)
C42 C37 C38 F38 . 175.2(10)
S4 C37 C38 F38 . -2.6(11)
C42 C37 C38 C39 . -1.6(9)
S4 C37 C38 C39 . -179.4(8)
F38 C38 C39 F39 . 7.0(12)
C37 C38 C39 F39 . -176.1(11)
F38 C38 C39 C40 . -177.3(12)
C37 C38 C39 C40 . -0.4(10)
F39 C39 C40 C41 . 178.1(12)
C38 C39 C40 C41 . 2.4(17)
C39 C40 C41 F41 . 177.9(11)
C39 C40 C41 C42 . -2.3(19)
F41 C41 C42 F42 . 2.7(17)
C40 C41 C42 F42 . -177.2(12)
F41 C41 C42 C37 . -179.9(10)
C40 C41 C42 C37 . 0.2(19)
C38 C37 C42 F42 . 179.1(9)
S4 C37 C42 F42 . -3.0(14)
C38 C37 C42 C41 . 1.7(15)
S4 C37 C42 C41 . 179.6(9)
C201 C202 C103 C103 2_756 173(4)
C201 C202 C103 C102 . -90(4)
C101 C102 C103 C202 . 44(5)
C101 C102 C103 C103 2_756 147(5)
